data_4509569
loop_
_publ_author_name
'Meng, Jing-Xin'
'Lu, Ying'
'Li, Yang-Guang'
'Fu, Hai'
'Wang, En-Bo'

_publ_section_title
;
 Base-Directed Self-Assembly of Octamolybdate-Based Frameworks Decorated
 by Flexible N-Containing Ligands
;
_journal_issue 9
_journal_name_full 'Crystal Growth &amp; Design'
_journal_page_first 4116
_journal_paper_doi 10.1021/cg900352e
_journal_volume 9
_journal_year 2009
_chemical_formula_sum 'C28 H35 Cu Mo8 N8 O28'
_chemical_formula_weight 1762.70
_chemical_name_systematic
; 
 ? 
;
_space_group_IT_number 2
_symmetry_cell_setting triclinic
_symmetry_space_group_name_Hall '-P 1'
_symmetry_space_group_name_H-M 'P -1'
_atom_sites_solution_hydrogens geom
_atom_sites_solution_primary direct
_atom_sites_solution_secondary difmap
_audit_creation_method SHELXL-97
_cell_angle_alpha 91.68(3)
_cell_angle_beta 96.02(3)
_cell_angle_gamma 101.91(3)
_cell_formula_units_Z 2
_cell_length_a 10.041(2)
_cell_length_b 10.979(2)
_cell_length_c 21.964(4)
_cell_measurement_reflns_used 22274
_cell_measurement_temperature 150(2)
_cell_measurement_theta_max 27.48
_cell_measurement_theta_min 3.04
_cell_volume 2352.9(8)
_computing_cell_refinement 'RAPID AUTO'
_computing_data_collection 'RAPID AUTO'
_computing_data_reduction 'RAPID AUTO'
_computing_structure_refinement 'SHELXL-97 (Sheldrick, 1997)'
_computing_structure_solution 'SHELXS-97 (Sheldrick, 1990)'
_diffrn_ambient_temperature 150(2)
_diffrn_detector_area_resol_mean 0.01
_diffrn_measured_fraction_theta_full 0.950
_diffrn_measured_fraction_theta_max 0.950
_diffrn_measurement_device_type 'Rigaku RAXIS RAPID IP'
_diffrn_measurement_method Oscillation
_diffrn_radiation_monochromator graphite
_diffrn_radiation_source 'Rotation anode'
_diffrn_radiation_type MoK\a
_diffrn_radiation_wavelength 0.71073
_diffrn_reflns_av_R_equivalents 0.0693
_diffrn_reflns_av_sigmaI/netI 0.1013
_diffrn_reflns_limit_h_max 13
_diffrn_reflns_limit_h_min -12
_diffrn_reflns_limit_k_max 14
_diffrn_reflns_limit_k_min -13
_diffrn_reflns_limit_l_max 28
_diffrn_reflns_limit_l_min -28
_diffrn_reflns_number 22274
_diffrn_reflns_theta_full 27.48
_diffrn_reflns_theta_max 27.48
_diffrn_reflns_theta_min 3.04
_exptl_absorpt_coefficient_mu 2.600
_exptl_absorpt_correction_T_max 0.626
_exptl_absorpt_correction_T_min 0.585
_exptl_absorpt_correction_type multi-scan
_exptl_absorpt_process_details 'ABSCOR by T.Higashi    8 March, 1995'
_exptl_crystal_colour yellow
_exptl_crystal_density_diffrn 2.488
_exptl_crystal_density_method 'not measured'
_exptl_crystal_description block
_exptl_crystal_F_000 1696
_exptl_crystal_size_max 0.21
_exptl_crystal_size_mid 0.20
_exptl_crystal_size_min 0.18
_refine_diff_density_max 1.560
_refine_diff_density_min -3.088
_refine_diff_density_rms 0.277
_refine_ls_extinction_method none
_refine_ls_goodness_of_fit_ref 1.084
_refine_ls_hydrogen_treatment constr
_refine_ls_matrix_type full
_refine_ls_number_parameters 661
_refine_ls_number_reflns 10247
_refine_ls_number_restraints 0
_refine_ls_restrained_S_all 1.084
_refine_ls_R_factor_all 0.1156
_refine_ls_R_factor_gt 0.0667
_refine_ls_shift/su_max 0.024
_refine_ls_shift/su_mean 0.001
_refine_ls_structure_factor_coef Fsqd
_refine_ls_weighting_details 'calc w=1/[\s^2^(Fo^2^)+(0.0727P)^2^+36.7236P] where P=(Fo^2^+2Fc^2^)/3'
_refine_ls_weighting_scheme calc
_refine_ls_wR_factor_gt 0.1644
_refine_ls_wR_factor_ref 0.2113
_reflns_number_gt 6085
_reflns_number_total 10247
_reflns_threshold_expression >2sigma(I)
_cod_data_source_file cg900352esup7.cif
_cod_data_source_block 93b
_cod_database_code 4509569

loop_
_symmetry_equiv_pos_as_xyz
'x, y, z'
'-x, -y, -z'

loop_
_atom_site_label
_atom_site_type_symbol
_atom_site_fract_x
_atom_site_fract_y
_atom_site_fract_z
_atom_site_U_iso_or_equiv
_atom_site_adp_type
_atom_site_occupancy
_atom_site_symmetry_multiplicity
_atom_site_calc_flag
_atom_site_refinement_flags
Cu1 Cu -0.1412(2) 0.5755(2) -0.01954(8) 0.0531(5) Uani 1 1 d .
Mo1 Mo 0.38980(12) 0.42241(11) 0.55126(5) 0.0318(3) Uani 1 1 d .
Mo2 Mo 0.29925(13) 0.36700(12) 0.40714(5) 0.0369(3) Uani 1 1 d .
Mo3 Mo 0.31070(13) 0.66266(13) 0.39002(5) 0.0400(3) Uani 1 1 d .
Mo4 Mo 0.59509(13) 0.28477(12) 0.46328(5) 0.0388(3) Uani 1 1 d .
Mo5 Mo -0.38369(11) 0.00730(10) 0.06827(5) 0.0259(2) Uani 1 1 d .
Mo6 Mo -0.30669(11) 0.20956(10) -0.03025(5) 0.0285(3) Uani 1 1 d .
Mo7 Mo -0.60435(11) 0.21270(10) 0.03256(5) 0.0294(3) Uani 1 1 d .
Mo8 Mo -0.67913(12) 0.00971(11) 0.13781(5) 0.0330(3) Uani 1 1 d .
O1 O -0.5446(11) 0.3651(9) 0.0370(5) 0.045(3) Uani 1 1 d .
O2 O -0.3175(10) 0.1611(9) -0.1144(4) 0.039(2) Uani 1 1 d .
O3 O -0.3107(9) 0.3599(7) -0.0350(4) 0.031(2) Uani 1 1 d .
O4 O -0.8491(10) 0.0058(9) 0.1166(5) 0.044(2) Uani 1 1 d .
O5 O -0.1405(9) 0.2080(8) -0.0045(4) 0.035(2) Uani 1 1 d .
O6 O -0.3847(8) 0.1741(7) 0.0496(3) 0.0229(17) Uani 1 1 d .
O7 O -0.6094(9) 0.1757(8) 0.1165(4) 0.032(2) Uani 1 1 d .
O8 O -0.2156(9) 0.0121(8) 0.0877(4) 0.033(2) Uani 1 1 d .
O9 O -0.5456(9) 0.1725(8) -0.0478(4) 0.0310(19) Uani 1 1 d .
O10 O -0.6157(8) -0.0016(6) 0.0288(4) 0.0206(16) Uani 1 1 d .
O11 O -0.7755(9) 0.1972(9) 0.0093(4) 0.038(2) Uani 1 1 d .
O12 O -0.4541(9) 0.0096(8) 0.1379(4) 0.033(2) Uani 1 1 d .
O13 O 0.2957(11) 0.2491(10) 0.3569(5) 0.051(3) Uani 1 1 d .
O14 O 0.3944(11) 0.7779(9) 0.4572(4) 0.044(2) Uani 1 1 d .
O15 O 0.1362(10) 0.3477(10) 0.4256(5) 0.046(3) Uani 1 1 d .
O16 O 0.2237(10) 0.4048(10) 0.5626(4) 0.042(2) Uani 1 1 d .
O17 O 0.3803(9) 0.3042(9) 0.4843(4) 0.035(2) Uani 1 1 d .
O18 O 0.7630(10) 0.3192(10) 0.4502(4) 0.044(3) Uani 1 1 d .
O19 O 0.4624(10) 0.3385(10) 0.6081(4) 0.044(3) Uani 1 1 d .
O20 O 0.3069(10) 0.5010(10) 0.3536(4) 0.045(3) Uani 1 1 d .
O21 O 0.1440(10) 0.6355(11) 0.4064(5) 0.048(3) Uani 1 1 d .
O22 O 0.3855(9) 0.5380(7) 0.4736(4) 0.0255(18) Uani 1 1 d .
O23 O 0.5334(9) 0.4097(8) 0.4102(4) 0.032(2) Uani 1 1 d .
O24 O 0.5275(13) 0.1559(11) 0.4205(5) 0.060(3) Uani 1 1 d .
O25 O 0.3162(12) 0.7517(12) 0.3287(5) 0.059(3) Uani 1 1 d .
O26 O -0.6628(12) 0.0161(11) 0.2144(5) 0.055(3) Uani 1 1 d .
C1 C -0.289(3) 0.9796(19) 0.4741(14) 0.087(8) Uani 1 1 d .
H1A H -0.3725 0.9270 0.4786 0.104 Uiso 1 1 calc R
N1 N -0.198(2) 1.038(2) 0.5209(10) 0.087(6) Uani 1 1 d .
C2 C -0.092(3) 1.112(2) 0.4934(11) 0.077(6) Uani 1 1 d .
H2A H -0.0162 1.1658 0.5138 0.093 Uiso 1 1 calc R
C3 C -0.120(2) 1.0912(16) 0.4326(10) 0.064(5) Uani 1 1 d .
H3A H -0.0655 1.1271 0.4034 0.077 Uiso 1 1 calc R
N2 N -0.2428(16) 1.0079(14) 0.4209(8) 0.061(4) Uani 1 1 d .
C4 C -0.316(2) 0.967(2) 0.3604(10) 0.078(6) Uani 1 1 d .
H4A H -0.3403 1.0384 0.3402 0.093 Uiso 1 1 calc R
H4B H -0.3999 0.9077 0.3647 0.093 Uiso 1 1 calc R
C5 C -0.2281(17) 0.9077(15) 0.3213(9) 0.052(4) Uani 1 1 d .
C6 C -0.1583(16) 0.8196(14) 0.3446(7) 0.047(4) Uani 1 1 d .
H6A H -0.1667 0.7953 0.3845 0.057 Uiso 1 1 calc R
C7 C -0.0781(16) 0.7685(14) 0.3098(7) 0.044(4) Uani 1 1 d .
H7A H -0.0301 0.7114 0.3269 0.053 Uiso 1 1 calc R
C8 C -0.0652(15) 0.7983(14) 0.2500(7) 0.043(3) Uani 1 1 d .
C9 C -0.138(2) 0.8821(16) 0.2260(8) 0.059(5) Uani 1 1 d .
H9A H -0.1322 0.9029 0.1855 0.071 Uiso 1 1 calc R
C10 C -0.2187(19) 0.9360(15) 0.2608(9) 0.059(5) Uani 1 1 d .
H10A H -0.2674 0.9921 0.2433 0.071 Uiso 1 1 calc R
C11 C 0.0237(17) 0.7435(16) 0.2120(8) 0.053(4) Uani 1 1 d .
H11A H 0.0869 0.8108 0.1960 0.064 Uiso 1 1 calc R
H11B H 0.0775 0.6975 0.2381 0.064 Uiso 1 1 calc R
N3 N -0.0494(14) 0.6608(12) 0.1610(5) 0.043(3) Uani 1 1 d .
C12 C -0.0458(17) 0.6833(15) 0.1022(7) 0.049(4) Uani 1 1 d .
H12A H 0.0023 0.7560 0.0874 0.058 Uiso 1 1 calc R
N4 N -0.1222(13) 0.5852(13) 0.0666(5) 0.045(3) Uani 1 1 d .
C13 C -0.1711(15) 0.5003(15) 0.1068(6) 0.039(3) Uani 1 1 d .
H13A H -0.2251 0.4217 0.0957 0.047 Uiso 1 1 calc R
C14 C -0.1311(15) 0.5452(13) 0.1646(7) 0.042(3) Uani 1 1 d .
H14A H -0.1542 0.5059 0.2001 0.050 Uiso 1 1 calc R
N5 N -0.1467(13) 0.5872(13) -0.1048(5) 0.045(3) Uani 1 1 d .
C15 C -0.0952(16) 0.6896(15) -0.1338(7) 0.044(4) Uani 1 1 d .
H15A H -0.0514 0.7656 -0.1141 0.052 Uiso 1 1 calc R
N6 N -0.1146(12) 0.6687(12) -0.1938(5) 0.040(3) Uani 1 1 d .
C16 C -0.1781(15) 0.5477(15) -0.2052(7) 0.043(3) Uani 1 1 d .
H16A H -0.2051 0.5068 -0.2436 0.051 Uiso 1 1 calc R
C17 C -0.1947(14) 0.4979(14) -0.1507(7) 0.043(3) Uani 1 1 d .
H17A H -0.2331 0.4149 -0.1452 0.052 Uiso 1 1 calc R
C18 C -0.0534(16) 0.7529(15) -0.2395(7) 0.047(4) Uani 1 1 d .
H18A H -0.0378 0.8390 -0.2241 0.056 Uiso 1 1 calc R
H18B H -0.1147 0.7429 -0.2773 0.056 Uiso 1 1 calc R
C19 C 0.0822(15) 0.7193(13) -0.2512(6) 0.037(3) Uani 1 1 d .
C20 C 0.1950(15) 0.7646(14) -0.2088(7) 0.044(3) Uani 1 1 d .
H20A H 0.1879 0.8179 -0.1761 0.053 Uiso 1 1 calc R
C21 C 0.3172(16) 0.7309(14) -0.2148(7) 0.049(4) Uani 1 1 d .
H21A H 0.3931 0.7632 -0.1867 0.058 Uiso 1 1 calc R
C22 C 0.3289(15) 0.6503(15) -0.2618(7) 0.043(3) Uani 1 1 d .
C23 C 0.2166(17) 0.6091(17) -0.3054(7) 0.051(4) Uani 1 1 d .
H23A H 0.2242 0.5573 -0.3385 0.062 Uiso 1 1 calc R
C24 C 0.0924(16) 0.6447(16) -0.2999(7) 0.049(4) Uani 1 1 d .
H24A H 0.0177 0.6175 -0.3293 0.059 Uiso 1 1 calc R
C25 C 0.4582(15) 0.5995(17) -0.2643(8) 0.053(4) Uani 1 1 d .
H25A H 0.4601 0.5667 -0.3056 0.064 Uiso 1 1 calc R
H25B H 0.5376 0.6670 -0.2547 0.064 Uiso 1 1 calc R
N7 N 0.4663(12) 0.5016(13) -0.2217(5) 0.042(3) Uani 1 1 d .
C26 C 0.4906(18) 0.522(2) -0.1626(7) 0.064(5) Uani 1 1 d .
H26A H 0.5076 0.6001 -0.1424 0.077 Uiso 1 1 calc R
N8 N 0.4880(16) 0.420(2) -0.1358(7) 0.071(5) Uani 1 1 d .
C27 C 0.458(2) 0.321(2) -0.1807(13) 0.091(8) Uani 1 1 d .
H27A H 0.4488 0.2363 -0.1745 0.109 Uiso 1 1 calc R
C28 C 0.444(2) 0.3770(16) -0.2360(9) 0.062(5) Uani 1 1 d .
H28A H 0.4238 0.3377 -0.2750 0.075 Uiso 1 1 calc R
OW1 O -1.0000 0.0000 0.0000 0.033(3) Uani 1 2 d S
OW2 O 1.0000 0.5000 0.5000 0.051(4) Uani 1 2 d S
OW3 O -0.2231(18) 1.0153(13) 0.6412(7) 0.092(5) Uani 1 1 d .

loop_
_atom_site_aniso_label
_atom_site_aniso_U_11
_atom_site_aniso_U_22
_atom_site_aniso_U_33
_atom_site_aniso_U_23
_atom_site_aniso_U_13
_atom_site_aniso_U_12
Cu1 0.0683(14) 0.0724(14) 0.0270(9) 0.0063(9) 0.0119(9) 0.0305(11)
Mo1 0.0311(6) 0.0477(7) 0.0211(5) 0.0060(5) 0.0042(4) 0.0176(5)
Mo2 0.0347(6) 0.0505(7) 0.0266(6) -0.0032(5) -0.0057(5) 0.0166(5)
Mo3 0.0420(7) 0.0560(8) 0.0291(6) 0.0104(6) 0.0014(5) 0.0271(6)
Mo4 0.0443(7) 0.0494(7) 0.0297(6) 0.0003(5) 0.0024(5) 0.0275(6)
Mo5 0.0235(5) 0.0342(6) 0.0203(5) 0.0034(4) 0.0000(4) 0.0079(4)
Mo6 0.0257(6) 0.0323(6) 0.0270(6) 0.0048(4) 0.0040(4) 0.0039(4)
Mo7 0.0286(6) 0.0333(6) 0.0283(6) 0.0012(5) 0.0034(4) 0.0115(5)
Mo8 0.0295(6) 0.0431(7) 0.0269(6) 0.0025(5) 0.0068(5) 0.0069(5)
O1 0.058(7) 0.043(6) 0.042(6) 0.007(5) 0.012(5) 0.023(5)
O2 0.033(5) 0.057(6) 0.031(5) 0.012(4) 0.011(4) 0.012(5)
O3 0.039(5) 0.010(4) 0.037(5) -0.013(3) -0.004(4) -0.007(3)
O4 0.035(5) 0.050(6) 0.052(6) 0.006(5) 0.016(5) 0.013(5)
O5 0.031(5) 0.037(5) 0.038(5) 0.002(4) 0.005(4) 0.005(4)
O6 0.027(4) 0.015(4) 0.019(4) -0.009(3) -0.008(3) -0.007(3)
O7 0.039(5) 0.031(5) 0.028(5) -0.006(4) 0.002(4) 0.014(4)
O8 0.034(5) 0.035(5) 0.031(5) 0.004(4) -0.001(4) 0.010(4)
O9 0.032(5) 0.042(5) 0.021(4) 0.004(4) 0.004(4) 0.014(4)
O10 0.022(4) 0.006(3) 0.030(4) -0.003(3) 0.001(3) -0.005(3)
O11 0.031(5) 0.042(5) 0.044(6) 0.003(4) 0.005(4) 0.017(4)
O12 0.034(5) 0.042(5) 0.023(4) 0.005(4) 0.005(4) 0.008(4)
O13 0.042(6) 0.045(6) 0.057(7) -0.017(5) -0.023(5) 0.008(5)
O14 0.058(7) 0.045(6) 0.036(5) 0.009(4) 0.007(5) 0.028(5)
O15 0.025(5) 0.069(7) 0.042(6) 0.009(5) -0.004(4) 0.009(5)
O16 0.038(6) 0.059(7) 0.035(5) 0.017(5) 0.004(4) 0.019(5)
O17 0.029(5) 0.047(6) 0.031(5) 0.008(4) -0.001(4) 0.016(4)
O18 0.038(6) 0.068(7) 0.035(5) 0.004(5) 0.003(4) 0.029(5)
O19 0.046(6) 0.066(7) 0.031(5) 0.014(5) 0.006(4) 0.031(5)
O20 0.045(6) 0.073(7) 0.023(5) 0.010(5) -0.003(4) 0.026(5)
O21 0.032(5) 0.079(8) 0.040(6) 0.015(5) 0.005(4) 0.025(5)
O22 0.042(5) 0.011(3) 0.021(4) -0.010(3) -0.011(4) 0.007(3)
O23 0.037(5) 0.043(5) 0.022(4) -0.004(4) 0.000(4) 0.024(4)
O24 0.073(8) 0.053(7) 0.059(7) -0.009(6) -0.007(6) 0.033(6)
O25 0.055(7) 0.081(9) 0.049(7) 0.029(6) 0.007(5) 0.028(6)
O26 0.061(7) 0.078(8) 0.030(5) 0.007(5) 0.015(5) 0.015(6)
C1 0.096(18) 0.047(11) 0.14(2) 0.035(14) 0.055(17) 0.045(12)
N1 0.101(16) 0.083(13) 0.087(14) 0.008(11) 0.004(12) 0.047(12)
C2 0.098(17) 0.057(12) 0.087(16) -0.010(11) -0.001(13) 0.047(12)
C3 0.070(13) 0.044(9) 0.076(14) -0.013(9) 0.003(10) 0.010(9)
N2 0.061(10) 0.052(8) 0.076(11) -0.004(8) 0.025(8) 0.022(7)
C4 0.057(12) 0.085(15) 0.092(16) -0.015(13) 0.002(11) 0.023(11)
C5 0.046(9) 0.040(8) 0.071(12) 0.000(8) 0.002(8) 0.016(7)
C6 0.049(9) 0.048(9) 0.044(9) 0.007(7) 0.006(7) 0.007(7)
C7 0.061(10) 0.038(8) 0.043(8) 0.011(7) 0.010(7) 0.032(7)
C8 0.042(8) 0.050(9) 0.034(8) 0.000(7) -0.004(6) 0.006(7)
C9 0.077(13) 0.055(10) 0.044(9) -0.001(8) -0.001(9) 0.017(9)
C10 0.069(12) 0.033(8) 0.073(12) 0.019(8) -0.008(10) 0.012(8)
C11 0.045(9) 0.060(10) 0.047(9) -0.011(8) -0.002(7) 0.002(8)
N3 0.057(8) 0.046(7) 0.029(6) 0.001(5) 0.010(6) 0.011(6)
C12 0.058(10) 0.047(9) 0.041(9) 0.004(7) 0.020(8) 0.006(8)
N4 0.045(7) 0.068(9) 0.026(6) 0.007(6) 0.009(5) 0.021(7)
C13 0.037(8) 0.053(9) 0.030(7) 0.009(6) 0.007(6) 0.012(7)
C14 0.042(8) 0.038(8) 0.036(8) 0.006(6) -0.001(6) -0.008(6)
N5 0.045(7) 0.059(8) 0.031(6) -0.002(6) 0.008(5) 0.009(6)
C15 0.054(10) 0.048(9) 0.035(8) -0.008(7) 0.007(7) 0.022(7)
N6 0.037(7) 0.058(8) 0.025(6) 0.002(5) -0.001(5) 0.011(6)
C16 0.036(8) 0.053(9) 0.036(8) -0.004(7) 0.006(6) 0.001(7)
C17 0.034(8) 0.048(8) 0.042(8) -0.002(7) 0.009(6) -0.005(6)
C18 0.054(10) 0.055(10) 0.031(8) 0.007(7) -0.007(7) 0.016(8)
C19 0.047(8) 0.038(7) 0.030(7) 0.014(6) 0.007(6) 0.012(6)
C20 0.038(8) 0.043(8) 0.045(9) 0.001(7) -0.003(7) -0.003(6)
C21 0.045(9) 0.048(9) 0.049(9) -0.015(7) -0.007(7) 0.009(7)
C22 0.038(8) 0.058(9) 0.039(8) 0.012(7) 0.013(6) 0.014(7)
C23 0.061(11) 0.074(11) 0.026(7) 0.007(7) 0.013(7) 0.026(9)
C24 0.045(9) 0.075(11) 0.024(7) 0.004(7) -0.005(6) 0.008(8)
C25 0.030(8) 0.082(12) 0.045(9) 0.011(8) 0.015(7) 0.001(8)
N7 0.030(6) 0.065(8) 0.030(6) 0.002(6) 0.005(5) 0.007(6)
C26 0.057(11) 0.115(17) 0.029(8) 0.001(10) -0.003(7) 0.042(11)
N8 0.045(9) 0.114(15) 0.055(10) 0.021(10) 0.003(7) 0.023(9)
C27 0.053(13) 0.072(14) 0.14(2) 0.036(15) -0.013(13) 0.005(10)
C28 0.088(14) 0.040(9) 0.058(11) -0.003(8) -0.018(10) 0.026(9)
OW1 0.025(6) 0.042(7) 0.033(7) 0.003(6) 0.001(5) 0.009(5)
OW2 0.036(8) 0.087(12) 0.040(8) 0.017(8) 0.004(6) 0.033(8)
OW3 0.123(14) 0.057(8) 0.093(11) 0.004(8) 0.001(10) 0.015(8)

loop_
_atom_type_symbol
_atom_type_description
_atom_type_scat_dispersion_real
_atom_type_scat_dispersion_imag
_atom_type_scat_source
C C 0.0033 0.0016 'International Tables Vol C Tables 4.2.6.8 and 6.1.1.4'
Cu Cu 0.3201 1.2651 'International Tables Vol C Tables 4.2.6.8 and 6.1.1.4'
Mo Mo -1.6832 0.6857 'International Tables Vol C Tables 4.2.6.8 and 6.1.1.4'
N N 0.0061 0.0033 'International Tables Vol C Tables 4.2.6.8 and 6.1.1.4'
O O 0.0106 0.0060 'International Tables Vol C Tables 4.2.6.8 and 6.1.1.4'
H H 0.0000 0.0000 'International Tables Vol C Tables 4.2.6.8 and 6.1.1.4'

loop_
_geom_angle_atom_site_label_1
_geom_angle_atom_site_label_2
_geom_angle_atom_site_label_3
_geom_angle
_geom_angle_site_symmetry_1
_geom_angle_site_symmetry_3
N5 Cu1 N4 172.5(6) . .
O16 Mo1 O19 105.7(5) . .
O16 Mo1 O17 101.8(5) . .
O19 Mo1 O17 96.9(4) . .
O16 Mo1 O23 101.2(4) . 2_666
O19 Mo1 O23 96.9(4) . 2_666
O17 Mo1 O23 148.7(4) . 2_666
O16 Mo1 O22 97.6(4) . .
O19 Mo1 O22 156.7(4) . .
O17 Mo1 O22 78.2(3) . .
O23 Mo1 O22 78.1(3) 2_666 .
O16 Mo1 O22 173.3(4) . 2_666
O19 Mo1 O22 81.0(4) . 2_666
O17 Mo1 O22 77.4(3) . 2_666
O23 Mo1 O22 77.3(3) 2_666 2_666
O22 Mo1 O22 75.7(3) . 2_666
O16 Mo1 Mo2 89.4(3) . .
O19 Mo1 Mo2 132.9(3) . .
O17 Mo1 Mo2 36.1(2) . .
O23 Mo1 Mo2 124.0(3) 2_666 .
O22 Mo1 Mo2 45.94(18) . .
O22 Mo1 Mo2 86.10(19) 2_666 .
O16 Mo1 Mo4 89.2(4) . 2_666
O19 Mo1 Mo4 132.6(4) . 2_666
O17 Mo1 Mo4 124.3(3) . 2_666
O23 Mo1 Mo4 35.6(2) 2_666 2_666
O22 Mo1 Mo4 46.13(18) . 2_666
O22 Mo1 Mo4 85.84(18) 2_666 2_666
Mo2 Mo1 Mo4 90.82(5) . 2_666
O13 Mo2 O15 105.0(5) . .
O13 Mo2 O20 100.3(5) . .
O15 Mo2 O20 101.5(5) . .
O13 Mo2 O17 101.2(5) . .
O15 Mo2 O17 97.1(4) . .
O20 Mo2 O17 146.7(4) . .
O13 Mo2 O23 87.7(4) . .
O15 Mo2 O23 164.3(4) . .
O20 Mo2 O23 85.1(4) . .
O17 Mo2 O23 70.8(3) . .
O13 Mo2 O22 159.7(4) . .
O15 Mo2 O22 95.1(4) . .
O20 Mo2 O22 78.0(4) . .
O17 Mo2 O22 73.0(3) . .
O23 Mo2 O22 72.1(3) . .
O13 Mo2 Mo1 135.4(4) . .
O15 Mo2 Mo1 85.5(3) . .
O20 Mo2 Mo1 120.3(3) . .
O17 Mo2 Mo1 34.2(3) . .
O23 Mo2 Mo1 78.9(2) . .
O22 Mo2 Mo1 42.3(2) . .
O25 Mo3 O21 105.8(5) . .
O25 Mo3 O20 102.1(5) . .
O21 Mo3 O20 97.6(5) . .
O25 Mo3 O14 103.8(6) . .
O21 Mo3 O14 99.4(5) . .
O20 Mo3 O14 143.6(4) . .
O25 Mo3 O19 91.2(5) . 2_666
O21 Mo3 O19 163.0(4) . 2_666
O20 Mo3 O19 77.7(4) . 2_666
O14 Mo3 O19 76.6(4) . 2_666
O25 Mo3 O22 160.3(4) . .
O21 Mo3 O22 93.9(4) . .
O20 Mo3 O22 73.7(3) . .
O14 Mo3 O22 73.3(3) . .
O19 Mo3 O22 69.1(3) 2_666 .
O24 Mo4 O18 104.8(6) . .
O24 Mo4 O14 101.3(5) . 2_666
O18 Mo4 O14 102.2(5) . 2_666
O24 Mo4 O23 100.0(5) . .
O18 Mo4 O23 97.0(4) . .
O14 Mo4 O23 146.5(4) 2_666 .
O24 Mo4 O17 90.4(5) . .
O18 Mo4 O17 162.3(4) . .
O14 Mo4 O17 83.3(4) 2_666 .
O23 Mo4 O17 71.0(3) . .
O24 Mo4 O22 161.1(5) . 2_666
O18 Mo4 O22 93.8(4) . 2_666
O14 Mo4 O22 77.3(4) 2_666 2_666
O23 Mo4 O22 74.2(3) . 2_666
O17 Mo4 O22 70.8(3) . 2_666
O24 Mo4 Mo1 135.4(4) . 2_666
O18 Mo4 Mo1 84.5(4) . 2_666
O14 Mo4 Mo1 119.5(3) 2_666 2_666
O23 Mo4 Mo1 35.5(3) . 2_666
O17 Mo4 Mo1 78.2(2) . 2_666
O22 Mo4 Mo1 42.1(2) 2_666 2_666
O8 Mo5 O12 105.3(4) . .
O8 Mo5 O6 102.4(4) . .
O12 Mo5 O6 97.2(4) . .
O8 Mo5 O9 101.5(4) . 2_455
O12 Mo5 O9 95.8(4) . 2_455
O6 Mo5 O9 148.6(3) . 2_455
O8 Mo5 O10 98.3(4) . 2_455
O12 Mo5 O10 156.3(4) . 2_455
O6 Mo5 O10 77.4(3) . 2_455
O9 Mo5 O10 79.2(3) 2_455 2_455
O8 Mo5 O10 173.4(4) . .
O12 Mo5 O10 81.3(3) . .
O6 Mo5 O10 76.8(3) . .
O9 Mo5 O10 77.1(3) 2_455 .
O10 Mo5 O10 75.1(3) 2_455 .
O8 Mo5 Mo6 89.6(3) . .
O12 Mo5 Mo6 133.8(3) . .
O6 Mo5 Mo6 36.6(2) . .
O9 Mo5 Mo6 124.2(2) 2_455 .
O10 Mo5 Mo6 45.08(18) 2_455 .
O10 Mo5 Mo6 85.99(19) . .
O8 Mo5 Mo7 90.0(3) . 2_455
O12 Mo5 Mo7 131.9(3) . 2_455
O6 Mo5 Mo7 124.0(2) . 2_455
O9 Mo5 Mo7 36.1(2) 2_455 2_455
O10 Mo5 Mo7 46.65(18) 2_455 2_455
O10 Mo5 Mo7 85.10(17) . 2_455
Mo6 Mo5 Mo7 90.45(4) . 2_455
O3 Mo6 O5 104.9(4) . .
O3 Mo6 O2 100.4(4) . .
O5 Mo6 O2 102.4(4) . .
O3 Mo6 O6 100.7(4) . .
O5 Mo6 O6 97.2(4) . .
O2 Mo6 O6 146.3(4) . .
O3 Mo6 O10 159.0(4) . 2_455
O5 Mo6 O10 95.7(4) . 2_455
O2 Mo6 O10 78.8(4) . 2_455
O6 Mo6 O10 72.2(3) . 2_455
O3 Mo6 O9 86.0(4) . .
O5 Mo6 O9 165.5(4) . .
O2 Mo6 O9 84.6(3) . .
O6 Mo6 O9 71.0(3) . .
O10 Mo6 O9 73.0(3) 2_455 .
O3 Mo6 Mo5 134.7(3) . .
O5 Mo6 Mo5 85.4(3) . .
O2 Mo6 Mo5 120.7(3) . .
O6 Mo6 Mo5 34.1(2) . .
O10 Mo6 Mo5 42.0(2) 2_455 .
O9 Mo6 Mo5 80.1(2) . .
O1 Mo7 O11 103.8(5) . .
O1 Mo7 O7 102.2(4) . .
O11 Mo7 O7 100.5(4) . .
O1 Mo7 O9 99.0(4) . .
O11 Mo7 O9 98.1(4) . .
O7 Mo7 O9 147.4(3) . .
O1 Mo7 O6 91.8(4) . .
O11 Mo7 O6 162.7(4) . .
O7 Mo7 O6 83.1(3) . .
O9 Mo7 O6 71.7(3) . .
O1 Mo7 O10 162.1(4) . .
O11 Mo7 O10 93.7(4) . .
O7 Mo7 O10 78.0(3) . .
O9 Mo7 O10 74.3(3) . .
O6 Mo7 O10 70.3(3) . .
O1 Mo7 Mo5 134.8(4) . 2_455
O11 Mo7 Mo5 85.5(3) . 2_455
O7 Mo7 Mo5 119.6(2) . 2_455
O9 Mo7 Mo5 35.9(3) . 2_455
O6 Mo7 Mo5 78.10(17) . 2_455
O10 Mo7 Mo5 41.68(19) . 2_455
O26 Mo8 O4 104.7(5) . .
O26 Mo8 O7 105.0(5) . .
O4 Mo8 O7 97.6(4) . .
O26 Mo8 O2 105.0(5) . 2_455
O4 Mo8 O2 97.0(4) . 2_455
O7 Mo8 O2 141.9(4) . 2_455
O26 Mo8 O12 90.9(5) . .
O4 Mo8 O12 164.4(4) . .
O7 Mo8 O12 78.7(3) . .
O2 Mo8 O12 77.8(4) 2_455 .
Mo6 O2 Mo8 119.4(5) . 2_455
Mo5 O6 Mo6 109.4(4) . .
Mo5 O6 Mo7 113.0(4) . .
Mo6 O6 Mo7 104.2(3) . .
Mo8 O7 Mo7 119.9(4) . .
Mo5 O9 Mo7 108.0(4) 2_455 .
Mo5 O9 Mo6 108.6(4) 2_455 .
Mo7 O9 Mo6 104.6(4) . .
Mo5 O10 Mo6 93.0(3) 2_455 2_455
Mo5 O10 Mo7 91.7(3) 2_455 .
Mo6 O10 Mo7 162.5(4) 2_455 .
Mo5 O10 Mo5 104.9(3) 2_455 .
Mo6 O10 Mo5 98.3(3) 2_455 .
Mo7 O10 Mo5 96.8(3) . .
Mo5 O12 Mo8 119.8(4) . .
Mo4 O14 Mo3 117.5(5) 2_666 .
Mo1 O17 Mo2 109.7(4) . .
Mo1 O17 Mo4 111.6(4) . .
Mo2 O17 Mo4 104.1(4) . .
Mo1 O19 Mo3 117.7(5) . 2_666
Mo2 O20 Mo3 117.0(5) . .
Mo1 O22 Mo2 91.8(3) . .
Mo1 O22 Mo4 91.7(3) . 2_666
Mo2 O22 Mo4 163.0(4) . 2_666
Mo1 O22 Mo1 104.3(3) . 2_666
Mo2 O22 Mo1 97.8(3) . 2_666
Mo4 O22 Mo1 97.4(3) 2_666 2_666
Mo1 O22 Mo3 163.5(4) . .
Mo2 O22 Mo3 86.0(2) . .
Mo4 O22 Mo3 85.8(2) 2_666 .
Mo1 O22 Mo3 92.3(3) 2_666 .
Mo1 O23 Mo4 108.8(4) 2_666 .
Mo1 O23 Mo2 109.8(3) 2_666 .
Mo4 O23 Mo2 105.2(4) . .
N2 C1 N1 110(2) . .
N2 C1 H1A 124.8 . .
N1 C1 H1A 124.8 . .
C1 N1 C2 106(2) . .
C3 C2 N1 108(2) . .
C3 C2 H2A 125.9 . .
N1 C2 H2A 125.9 . .
C2 C3 N2 108(2) . .
C2 C3 H3A 126.1 . .
N2 C3 H3A 126.1 . .
C1 N2 C3 108(2) . .
C1 N2 C4 126(2) . .
C3 N2 C4 125.8(18) . .
N2 C4 C5 110.8(15) . .
N2 C4 H4A 109.5 . .
C5 C4 H4A 109.5 . .
N2 C4 H4B 109.5 . .
C5 C4 H4B 109.5 . .
H4A C4 H4B 108.1 . .
C10 C5 C6 117.7(16) . .
C10 C5 C4 121.3(16) . .
C6 C5 C4 120.9(17) . .
C7 C6 C5 120.5(15) . .
C7 C6 H6A 119.7 . .
C5 C6 H6A 119.7 . .
C6 C7 C8 122.1(14) . .
C6 C7 H7A 118.9 . .
C8 C7 H7A 118.9 . .
C9 C8 C7 117.5(15) . .
C9 C8 C11 120.2(15) . .
C7 C8 C11 122.2(14) . .
C8 C9 C10 121.3(17) . .
C8 C9 H9A 119.4 . .
C10 C9 H9A 119.4 . .
C9 C10 C5 120.7(15) . .
C9 C10 H10A 119.6 . .
C5 C10 H10A 119.6 . .
N3 C11 C8 114.7(13) . .
N3 C11 H11A 108.6 . .
C8 C11 H11A 108.6 . .
N3 C11 H11B 108.6 . .
C8 C11 H11B 108.6 . .
H11A C11 H11B 107.6 . .
C12 N3 C14 107.8(13) . .
C12 N3 C11 125.5(14) . .
C14 N3 C11 126.7(13) . .
N3 C12 N4 110.3(14) . .
N3 C12 H12A 124.8 . .
N4 C12 H12A 124.8 . .
C13 N4 C12 104.9(12) . .
C13 N4 Cu1 130.5(11) . .
C12 N4 Cu1 124.6(11) . .
C14 C13 N4 110.7(14) . .
C14 C13 H13A 124.6 . .
N4 C13 H13A 124.6 . .
C13 C14 N3 106.2(13) . .
C13 C14 H14A 126.9 . .
N3 C14 H14A 126.9 . .
C15 N5 C17 104.3(12) . .
C15 N5 Cu1 125.7(10) . .
C17 N5 Cu1 129.9(11) . .
N6 C15 N5 111.5(14) . .
N6 C15 H15A 124.3 . .
N5 C15 H15A 124.3 . .
C15 N6 C16 107.3(13) . .
C15 N6 C18 126.2(13) . .
C16 N6 C18 125.4(12) . .
C17 C16 N6 107.0(13) . .
C17 C16 H16A 126.5 . .
N6 C16 H16A 126.5 . .
C16 C17 N5 109.8(14) . .
C16 C17 H17A 125.1 . .
N5 C17 H17A 125.1 . .
N6 C18 C19 108.0(11) . .
N6 C18 H18A 110.1 . .
C19 C18 H18A 110.1 . .
N6 C18 H18B 110.1 . .
C19 C18 H18B 110.1 . .
H18A C18 H18B 108.4 . .
C24 C19 C20 120.5(14) . .
C24 C19 C18 121.9(14) . .
C20 C19 C18 117.6(13) . .
C21 C20 C19 120.1(15) . .
C21 C20 H20A 120.0 . .
C19 C20 H20A 120.0 . .
C22 C21 C20 120.8(14) . .
C22 C21 H21A 119.6 . .
C20 C21 H21A 119.6 . .
C21 C22 C23 118.7(14) . .
C21 C22 C25 121.1(15) . .
C23 C22 C25 120.1(14) . .
C22 C23 C24 120.6(15) . .
C22 C23 H23A 119.7 . .
C24 C23 H23A 119.7 . .
C19 C24 C23 119.2(14) . .
C19 C24 H24A 120.4 . .
C23 C24 H24A 120.4 . .
N7 C25 C22 112.3(12) . .
N7 C25 H25A 109.1 . .
C22 C25 H25A 109.1 . .
N7 C25 H25B 109.1 . .
C22 C25 H25B 109.1 . .
H25A C25 H25B 107.9 . .
C26 N7 C28 109.7(16) . .
C26 N7 C25 123.6(16) . .
C28 N7 C25 126.6(14) . .
N8 C26 N7 110.9(19) . .
N8 C26 H26A 124.5 . .
N7 C26 H26A 124.5 . .
C26 N8 C27 108.5(17) . .
C28 C27 N8 105.0(18) . .
C28 C27 H27A 127.5 . .
N8 C27 H27A 127.5 . .
N7 C28 C27 105.8(17) . .
N7 C28 H28A 127.1 . .
C27 C28 H28A 127.1 . .

loop_
_geom_bond_atom_site_label_1
_geom_bond_atom_site_label_2
_geom_bond_distance
_geom_bond_site_symmetry_2
Cu1 N5 1.876(12) .
Cu1 N4 1.879(12) .
Mo1 O16 1.685(10) .
Mo1 O19 1.759(9) .
Mo1 O17 1.915(9) .
Mo1 O23 1.974(9) 2_666
Mo1 O22 2.157(8) .
Mo1 O22 2.334(9) 2_666
Mo1 Mo2 3.2051(17) .
Mo1 Mo4 3.2140(18) 2_666
Mo2 O13 1.668(10) .
Mo2 O15 1.700(10) .
Mo2 O20 1.905(10) .
Mo2 O17 2.004(8) .
Mo2 O23 2.294(9) .
Mo2 O22 2.304(7) .
Mo3 O25 1.686(11) .
Mo3 O21 1.716(10) .
Mo3 O20 1.917(11) .
Mo3 O14 1.917(10) .
Mo3 O19 2.277(10) 2_666
Mo3 O22 2.469(8) .
Mo4 O24 1.654(11) .
Mo4 O18 1.707(10) .
Mo4 O14 1.897(10) 2_666
Mo4 O23 1.979(8) .
Mo4 O17 2.303(9) .
Mo4 O22 2.318(7) 2_666
Mo4 Mo1 3.2140(18) 2_666
Mo5 O8 1.687(9) .
Mo5 O12 1.753(9) .
Mo5 O6 1.891(7) .
Mo5 O9 1.976(9) 2_455
Mo5 O10 2.131(8) 2_455
Mo5 O10 2.380(8) .
Mo5 Mo6 3.1836(18) .
Mo5 Mo7 3.2037(18) 2_455
Mo6 O3 1.665(8) .
Mo6 O5 1.708(9) .
Mo6 O2 1.893(9) .
Mo6 O6 2.010(8) .
Mo6 O10 2.257(7) 2_455
Mo6 O9 2.337(9) .
Mo7 O1 1.653(10) .
Mo7 O11 1.713(9) .
Mo7 O7 1.903(9) .
Mo7 O9 1.984(8) .
Mo7 O6 2.325(8) .
Mo7 O10 2.331(7) .
Mo7 Mo5 3.2037(18) 2_455
Mo8 O26 1.671(10) .
Mo8 O4 1.713(10) .
Mo8 O7 1.903(9) .
Mo8 O2 1.923(10) 2_455
Mo8 O12 2.259(9) .
O2 Mo8 1.923(10) 2_455
O9 Mo5 1.976(9) 2_455
O10 Mo5 2.131(8) 2_455
O10 Mo6 2.257(7) 2_455
O14 Mo4 1.897(10) 2_666
O19 Mo3 2.277(10) 2_666
O22 Mo4 2.318(7) 2_666
O22 Mo1 2.334(9) 2_666
O23 Mo1 1.974(9) 2_666
C1 N2 1.32(3) .
C1 N1 1.35(3) .
C1 H1A 0.9300 .
N1 C2 1.40(3) .
C2 C3 1.34(3) .
C2 H2A 0.9300 .
C3 N2 1.37(2) .
C3 H3A 0.9300 .
N2 C4 1.46(3) .
C4 C5 1.52(2) .
C4 H4A 0.9700 .
C4 H4B 0.9700 .
C5 C10 1.38(2) .
C5 C6 1.39(2) .
C6 C7 1.36(2) .
C6 H6A 0.9300 .
C7 C8 1.38(2) .
C7 H7A 0.9300 .
C8 C9 1.37(2) .
C8 C11 1.48(2) .
C9 C10 1.38(2) .
C9 H9A 0.9300 .
C10 H10A 0.9300 .
C11 N3 1.454(19) .
C11 H11A 0.9700 .
C11 H11B 0.9700 .
N3 C12 1.325(19) .
N3 C14 1.371(18) .
C12 N4 1.36(2) .
C12 H12A 0.9300 .
N4 C13 1.355(19) .
C13 C14 1.34(2) .
C13 H13A 0.9300 .
C14 H14A 0.9300 .
N5 C15 1.35(2) .
N5 C17 1.363(18) .
C15 N6 1.317(17) .
C15 H15A 0.9300 .
N6 C16 1.354(19) .
N6 C18 1.480(19) .
C16 C17 1.34(2) .
C16 H16A 0.9300 .
C17 H17A 0.9300 .
C18 C19 1.53(2) .
C18 H18A 0.9700 .
C18 H18B 0.9700 .
C19 C24 1.35(2) .
C19 C20 1.39(2) .
C20 C21 1.37(2) .
C20 H20A 0.9300 .
C21 C22 1.37(2) .
C21 H21A 0.9300 .
C22 C23 1.39(2) .
C22 C25 1.52(2) .
C23 C24 1.40(2) .
C23 H23A 0.9300 .
C24 H24A 0.9300 .
C25 N7 1.46(2) .
C25 H25A 0.9700 .
C25 H25B 0.9700 .
N7 C26 1.299(19) .
N7 C28 1.36(2) .
C26 N8 1.28(3) .
C26 H26A 0.9300 .
N8 C27 1.41(3) .
C27 C28 1.39(3) .
C27 H27A 0.9300 .
C28 H28A 0.9300 .
